data_7011882
loop_
_publ_author_name
'Baumeister, Jan M.'
'Alberto, Roger'
'Ortner, Kirstin'
'Spingler, Bernhard'
'August Schubiger, P.'
'Kaden, Thomas A.'

_publ_section_title
;
 Central vs. peripheral Ag(i) coordination in NS3-open chain and cage
 ligands
;
_journal_issue 22
_journal_name_full 'Journal of the Chemical Society, Dalton Transactions'
_journal_page_first 4143
_journal_paper_doi 10.1039/b205287c
_journal_year 2002
_chemical_formula_moiety jb240700
_chemical_formula_sum 'C22 H35 Ag N2 O3 S4'
_chemical_formula_weight 611.63
_chemical_name_common jb240700
_chemical_name_systematic Silver(I)(in-4,10,15-trithia-1-aza-bicyclo[5.5.5]-heptadecane)toluenesulfonate
_space_group_IT_number 19
_symmetry_cell_setting orthorhombic
_symmetry_space_group_name_Hall 'P 2ac 2ab'
_symmetry_space_group_name_H-M 'P 21 21 21'
_atom_sites_solution_hydrogens geom
_atom_sites_solution_primary direct
_atom_sites_solution_secondary difmap
_audit_creation_method SHELXL-97
_cell_angle_alpha 90.00
_cell_angle_beta 90.00
_cell_angle_gamma 90.00
_cell_formula_units_Z 4
_cell_length_a 8.7597(5)
_cell_length_b 15.1614(11)
_cell_length_c 19.4053(11)
_cell_measurement_temperature 183(2)
_cell_volume 2577.2(3)
_computing_cell_refinement 'IPDS (Stoe, 1999)'
_computing_data_collection 'IPDS (Stoe, 1999)'
_computing_data_reduction 'X-RED (Stoe, 1999)'
_computing_molecular_graphics 'Zortep (Zsolnai, 1994), Platon (Spek, 1993)'
_computing_publication_material 'SHELXL-97 (Sheldrick, 1997)'
_computing_structure_refinement 'SHELXL-97 (Sheldrick, 1997)'
_computing_structure_solution 'SHELXS-97 (Sheldrick, 1990)'
_diffrn_ambient_temperature 183(2)
_diffrn_measured_fraction_theta_full 0.991
_diffrn_measured_fraction_theta_max 0.991
_diffrn_measurement_device_type 'Stoe IPDS'
_diffrn_radiation_monochromator graphite
_diffrn_radiation_source 'fine-focus sealed tube'
_diffrn_radiation_type MoK\a
_diffrn_radiation_wavelength 0.71073
_diffrn_reflns_av_R_equivalents 0.0244
_diffrn_reflns_av_sigmaI/netI 0.0184
_diffrn_reflns_limit_h_max 10
_diffrn_reflns_limit_h_min -10
_diffrn_reflns_limit_k_max 18
_diffrn_reflns_limit_k_min -18
_diffrn_reflns_limit_l_max 21
_diffrn_reflns_limit_l_min -23
_diffrn_reflns_number 18238
_diffrn_reflns_theta_full 25.94
_diffrn_reflns_theta_max 25.94
_diffrn_reflns_theta_min 2.10
_diffrn_standards_decay_% 0
_diffrn_standards_interval_count 'every image'
_diffrn_standards_number 50-200
_exptl_absorpt_coefficient_mu 1.133
_exptl_absorpt_correction_T_max 0.9139
_exptl_absorpt_correction_T_min 0.8081
_exptl_absorpt_correction_type numerical
_exptl_crystal_colour colourless
_exptl_crystal_density_diffrn 1.576
_exptl_crystal_density_method 'not measured'
_exptl_crystal_description column
_exptl_crystal_F_000 1264
_exptl_crystal_size_max 0.40
_exptl_crystal_size_mid 0.16
_exptl_crystal_size_min 0.10
_refine_diff_density_max 0.411
_refine_diff_density_min -0.301
_refine_diff_density_rms 0.060
_refine_ls_abs_structure_details 'Flack H D (1983), Acta Cryst. A39, 876-881'
_refine_ls_abs_structure_Flack -0.022(15)
_refine_ls_extinction_method none
_refine_ls_goodness_of_fit_ref 1.106
_refine_ls_hydrogen_treatment difmap
_refine_ls_matrix_type full
_refine_ls_number_parameters 429
_refine_ls_number_reflns 4991
_refine_ls_number_restraints 0
_refine_ls_restrained_S_all 1.106
_refine_ls_R_factor_all 0.0220
_refine_ls_R_factor_gt 0.0207
_refine_ls_shift/su_max 0.138
_refine_ls_shift/su_mean 0.008
_refine_ls_structure_factor_coef Fsqd
_refine_ls_weighting_details 'calc w=1/[\s^2^(Fo^2^)+(0.0371P)^2^+0.0000P] where P=(Fo^2^+2Fc^2^)/3'
_refine_ls_weighting_scheme calc
_refine_ls_wR_factor_gt 0.0528
_refine_ls_wR_factor_ref 0.0531
_reflns_number_gt 4775
_reflns_number_total 4991
_reflns_threshold_expression >2sigma(I)
_cod_data_source_file b205287c.txt
_cod_data_source_block jb240700_[Ag(11)Tosylat]
_cod_depositor_comments
;
The following automatic conversions were performed:
'_atom_site_symetry_multiplicity' tag replaced with
'_atom_site_symmetry_multiplicity'.

Automatic conversion script
Id: cif_correct_tags 1440 2010-10-19 06:21:57Z saulius 
;
_cod_original_sg_symbol_H-M P212121
_cod_database_code 7011882

loop_
_symmetry_equiv_pos_as_xyz
'x, y, z'
'-x+1/2, -y, z+1/2'
'x+1/2, -y+1/2, -z'
'-x, y+1/2, -z+1/2'

loop_
_atom_site_label
_atom_site_type_symbol
_atom_site_fract_x
_atom_site_fract_y
_atom_site_fract_z
_atom_site_U_iso_or_equiv
_atom_site_adp_type
_atom_site_occupancy
_atom_site_symmetry_multiplicity
_atom_site_calc_flag
_atom_site_refinement_flags
_atom_site_disorder_assembly
_atom_site_disorder_group
Ag Ag 0.77726(2) 0.023001(11) 0.163798(9) 0.02559(6) Uani 1 1 d . . .
S1 S 1.01570(6) 0.11817(3) 0.16425(3) 0.02114(11) Uani 1 1 d . . .
S2 S 0.55757(7) 0.14345(4) 0.18247(3) 0.02524(13) Uani 1 1 d . . .
S3 S 0.77325(8) -0.11644(3) 0.23782(3) 0.02395(12) Uani 1 1 d . . .
C1 C 0.9892(3) 0.17907(17) 0.24441(13) 0.0269(5) Uani 1 1 d . . .
H1A H 1.014(3) 0.2379(17) 0.2359(12) 0.011(6) Uiso 1 1 d . . .
H1B H 0.888(5) 0.174(2) 0.2596(17) 0.040(9) Uiso 1 1 d . . .
C2 C 1.0919(3) 0.13911(17) 0.30020(12) 0.0279(5) Uani 1 1 d . . .
H2A H 1.082(4) 0.075(2) 0.3034(14) 0.029(7) Uiso 1 1 d . . .
H2B H 1.054(3) 0.1590(18) 0.3458(15) 0.028(7) Uiso 1 1 d . . .
C3 C 0.9965(3) 0.20129(17) 0.09659(14) 0.0281(5) Uani 1 1 d . . .
H3A H 1.014(4) 0.169(2) 0.0595(19) 0.039(9) Uiso 1 1 d . . .
H3B H 0.890(6) 0.219(3) 0.094(2) 0.063(12) Uiso 1 1 d . . .
C4 C 1.1020(3) 0.28108(16) 0.10385(13) 0.0258(5) Uani 1 1 d . . .
H4A H 1.055(3) 0.3209(18) 0.1389(14) 0.021(7) Uiso 1 1 d . . .
H4B H 1.097(4) 0.3135(18) 0.0602(16) 0.028(7) Uiso 1 1 d . . .
C5 C 0.5111(3) 0.17297(17) 0.09312(13) 0.0297(6) Uani 1 1 d . . .
H5A H 0.572(4) 0.221(2) 0.0859(16) 0.028(8) Uiso 1 1 d . . .
H5B H 0.537(3) 0.1272(18) 0.0655(13) 0.018(6) Uiso 1 1 d . . .
C6 C 0.3452(3) 0.19616(16) 0.07774(12) 0.0256(5) Uani 1 1 d . . .
H6A H 0.281(4) 0.140(2) 0.0757(15) 0.033(7) Uiso 1 1 d . . .
H6B H 0.334(3) 0.2167(19) 0.0301(15) 0.027(7) Uiso 1 1 d . . .
C7 C 0.4071(3) 0.06836(15) 0.21091(13) 0.0239(5) Uani 1 1 d . . .
H7A H 0.329(3) 0.0754(16) 0.1813(13) 0.014(6) Uiso 1 1 d . . .
H7B H 0.441(3) 0.0106(19) 0.2083(14) 0.024(7) Uiso 1 1 d . . .
C8 C 0.3584(3) 0.08874(16) 0.28481(13) 0.0278(5) Uani 1 1 d . . .
H8A H 0.453(5) 0.102(2) 0.3106(18) 0.050(10) Uiso 1 1 d . . .
H8B H 0.314(4) 0.034(2) 0.3013(15) 0.032(8) Uiso 1 1 d . . .
C9 C 0.6231(3) -0.18646(16) 0.20096(13) 0.0255(5) Uani 1 1 d . . .
H9A H 0.562(3) -0.1512(18) 0.1683(15) 0.026(7) Uiso 1 1 d . . .
H9B H 0.558(3) -0.2075(17) 0.2396(13) 0.017(6) Uiso 1 1 d . . .
C10 C 0.6945(3) -0.26490(15) 0.16305(14) 0.0267(5) Uani 1 1 d . . .
H10A H 0.780(4) -0.2420(18) 0.1353(15) 0.025(7) Uiso 1 1 d . . .
H10B H 0.624(4) -0.284(2) 0.1320(16) 0.033(8) Uiso 1 1 d . . .
C11 C 0.7019(3) -0.08035(15) 0.32180(13) 0.0282(5) Uani 1 1 d . . .
H11A H 0.789(4) -0.053(2) 0.3404(17) 0.042(8) Uiso 1 1 d . . .
H11B H 0.633(3) -0.0403(18) 0.3105(13) 0.019(6) Uiso 1 1 d . . .
C12 C 0.6393(3) -0.15246(16) 0.36900(13) 0.0248(5) Uani 1 1 d . . .
H12A H 0.534(4) -0.1672(18) 0.3539(14) 0.026(7) Uiso 1 1 d . . .
H12B H 0.624(4) -0.126(2) 0.4150(17) 0.036(8) Uiso 1 1 d . . .
C13 C 0.2671(3) 0.26195(13) 0.12618(11) 0.0198(4) Uani 1 1 d . . .
H13 H 0.262(3) 0.2351(14) 0.1709(12) 0.010(5) Uiso 1 1 d . . .
S4 S 0.83648(10) 0.04192(4) 0.51469(3) 0.03885(17) Uani 1 1 d . . .
O1 O 0.6840(4) 0.0277(2) 0.5386(2) 0.0995(13) Uani 1 1 d . . .
O2 O 0.8877(3) -0.02193(13) 0.46597(9) 0.0468(5) Uani 1 1 d . . .
O3 O 0.9441(4) 0.05270(14) 0.57145(11) 0.0753(10) Uani 1 1 d . . .
C21 C 0.8337(3) 0.14408(16) 0.46940(12) 0.0263(5) Uani 1 1 d . . .
C22 C 0.7323(3) 0.15431(15) 0.41512(12) 0.0276(5) Uani 1 1 d . . .
H22 H 0.666(4) 0.108(2) 0.4047(16) 0.035(8) Uiso 1 1 d . . .
C23 C 0.7312(3) 0.23168(17) 0.37743(13) 0.0302(5) Uani 1 1 d . . .
H23 H 0.671(3) 0.2348(18) 0.3392(17) 0.028(7) Uiso 1 1 d . . .
C24 C 0.8309(3) 0.30039(16) 0.39330(14) 0.0305(6) Uani 1 1 d . . .
C25 C 0.8279(5) 0.3853(2) 0.3519(2) 0.0499(9) Uani 1 1 d . . .
H25A H 0.825(4) 0.378(2) 0.306(2) 0.051(11) Uiso 1 1 d . . .
H25B H 0.915(7) 0.431(4) 0.367(3) 0.113(19) Uiso 1 1 d . . .
H25C H 0.742(7) 0.415(3) 0.365(2) 0.087(15) Uiso 1 1 d . . .
C26 C 0.9326(3) 0.28920(17) 0.44749(15) 0.0326(6) Uani 1 1 d . . .
H26 H 1.004(4) 0.332(2) 0.4526(15) 0.028(7) Uiso 1 1 d . . .
C27 C 0.9339(3) 0.21110(17) 0.48566(14) 0.0318(6) Uani 1 1 d . . .
H27 H 1.000(4) 0.200(2) 0.5180(18) 0.039(9) Uiso 1 1 d . . .
N1 N 1.2527(2) 0.16312(12) 0.29244(9) 0.0227(4) Uani 1 1 d . . .
N2 N 0.7525(4) 0.3811(2) 0.1128(2) 0.0642(9) Uani 1 1 d . . .
C31 C 0.7246(6) 0.5129(3) 0.0306(2) 0.0641(10) Uani 1 1 d . . .
H31A H 0.729(5) 0.560(3) 0.052(2) 0.056(11) Uiso 1 1 d . . .
H31B H 0.807(5) 0.514(2) -0.001(2) 0.053(10) Uiso 1 1 d . . .
H31C H 0.622(9) 0.506(4) 0.011(3) 0.13(2) Uiso 1 1 d . . .
C32 C 0.7432(4) 0.4389(2) 0.07613(18) 0.0479(8) Uani 1 1 d . . .

loop_
_atom_site_aniso_label
_atom_site_aniso_U_11
_atom_site_aniso_U_22
_atom_site_aniso_U_33
_atom_site_aniso_U_23
_atom_site_aniso_U_13
_atom_site_aniso_U_12
Ag 0.02456(9) 0.02210(9) 0.03011(9) 0.00186(7) -0.00085(7) -0.00439(7)
S1 0.0198(3) 0.0193(2) 0.0243(2) -0.0004(2) -0.0011(2) -0.00184(19)
S2 0.0219(3) 0.0223(2) 0.0315(3) -0.0024(2) 0.0018(2) -0.0001(2)
S3 0.0230(3) 0.0200(2) 0.0288(3) 0.0037(2) -0.0020(2) -0.0025(2)
C1 0.0217(13) 0.0268(13) 0.0321(13) -0.0056(10) 0.0013(10) 0.0001(10)
C2 0.0290(15) 0.0308(13) 0.0240(12) 0.0019(10) 0.0044(10) -0.0084(10)
C3 0.0301(16) 0.0265(12) 0.0278(13) 0.0039(10) -0.0094(10) -0.0029(11)
C4 0.0282(14) 0.0218(11) 0.0274(12) 0.0055(9) -0.0030(10) -0.0021(10)
C5 0.0359(16) 0.0257(12) 0.0276(12) -0.0007(10) 0.0133(11) 0.0027(11)
C6 0.0307(13) 0.0243(12) 0.0220(12) 0.0002(9) 0.0004(10) -0.0005(11)
C7 0.0243(13) 0.0176(11) 0.0299(12) -0.0015(9) -0.0027(10) 0.0013(9)
C8 0.0315(15) 0.0247(12) 0.0270(12) 0.0037(10) -0.0015(11) 0.0072(10)
C9 0.0247(14) 0.0242(11) 0.0277(12) 0.0039(10) -0.0044(10) -0.0005(10)
C10 0.0290(15) 0.0299(11) 0.0212(10) 0.0029(10) -0.0011(11) 0.0006(9)
C11 0.0321(15) 0.0189(10) 0.0336(13) -0.0003(9) -0.0054(10) 0.0040(10)
C12 0.0236(14) 0.0222(11) 0.0286(12) 0.0010(10) 0.0021(10) 0.0043(10)
C13 0.0204(12) 0.0182(10) 0.0207(10) 0.0015(8) -0.0003(9) -0.0002(9)
S4 0.0626(5) 0.0261(3) 0.0278(3) 0.0074(2) 0.0089(3) 0.0126(3)
O1 0.085(2) 0.0758(18) 0.138(3) 0.073(2) 0.066(2) 0.0341(17)
O2 0.0839(17) 0.0241(8) 0.0325(10) -0.0045(8) -0.0102(10) 0.0104(11)
O3 0.161(3) 0.0355(11) 0.0293(10) -0.0043(9) -0.0351(15) 0.0208(15)
C21 0.0337(14) 0.0216(11) 0.0237(11) -0.0005(9) 0.0049(10) 0.0071(10)
C22 0.0258(14) 0.0262(11) 0.0310(12) 0.0003(10) 0.0042(11) -0.0011(11)
C23 0.0253(13) 0.0362(13) 0.0293(12) 0.0062(10) 0.0017(11) 0.0062(11)
C24 0.0285(14) 0.0230(12) 0.0399(14) 0.0072(10) 0.0117(11) 0.0067(10)
C25 0.045(2) 0.0364(16) 0.068(3) 0.0239(15) 0.0165(16) 0.0075(14)
C26 0.0296(15) 0.0222(12) 0.0460(15) -0.0060(10) 0.0028(12) -0.0032(11)
C27 0.0373(16) 0.0310(12) 0.0270(12) -0.0073(10) -0.0043(12) 0.0077(11)
N1 0.0227(13) 0.0220(9) 0.0235(9) -0.0015(7) 0.0002(8) 0.0021(8)
N2 0.043(2) 0.0486(16) 0.100(2) -0.0003(16) 0.0203(17) 0.0040(14)
C31 0.072(3) 0.057(2) 0.064(2) -0.0043(18) 0.010(2) 0.005(2)
C32 0.041(2) 0.0380(15) 0.0648(19) -0.0174(15) 0.0115(15) -0.0002(14)

loop_
_atom_type_symbol
_atom_type_description
_atom_type_scat_dispersion_real
_atom_type_scat_dispersion_imag
_atom_type_scat_source
C C 0.0033 0.0016 'International Tables Vol C Tables 4.2.6.8 and 6.1.1.4'
H H 0.0000 0.0000 'International Tables Vol C Tables 4.2.6.8 and 6.1.1.4'
N N 0.0061 0.0033 'International Tables Vol C Tables 4.2.6.8 and 6.1.1.4'
S S 0.1246 0.1234 'International Tables Vol C Tables 4.2.6.8 and 6.1.1.4'
O O 0.0106 0.0060 'International Tables Vol C Tables 4.2.6.8 and 6.1.1.4'
Ag Ag -0.8971 1.1015 'International Tables Vol C Tables 4.2.6.8 and 6.1.1.4'

loop_
_geom_angle_atom_site_label_1
_geom_angle_atom_site_label_2
_geom_angle_atom_site_label_3
_geom_angle
_geom_angle_site_symmetry_1
_geom_angle_site_symmetry_3
_geom_angle_publ_flag
S1 Ag S3 118.65(2) . . ?
S1 Ag O1 93.70(9) . 2_654 ?
S3 Ag O1 106.59(9) . 2_654 ?
S1 Ag S2 101.724(19) . . ?
S3 Ag S2 118.57(2) . . ?
O1 Ag S2 115.26(7) 2_654 . ?
C1 S1 C3 104.59(13) . . ?
C1 S1 Ag 100.71(9) . . ?
C3 S1 Ag 108.28(9) . . ?
C7 S2 C5 106.08(12) . . ?
C7 S2 Ag 97.72(8) . . ?
C5 S2 Ag 101.41(9) . . ?
C11 S3 C9 106.00(12) . . ?
C11 S3 Ag 104.95(8) . . ?
C9 S3 Ag 105.62(8) . . ?
C2 C1 S1 109.12(17) . . ?
N1 C2 C1 113.2(2) . . ?
C4 C3 S1 115.07(18) . . ?
C3 C4 C13 116.4(2) . 1_655 ?
C6 C5 S2 116.90(18) . . ?
C5 C6 C13 117.1(2) . . ?
C8 C7 S2 111.03(18) . . ?
N1 C8 C7 115.2(2) 1_455 . ?
C10 C9 S3 110.11(18) . . ?
N1 C10 C9 115.1(2) 4_745 . ?
C12 C11 S3 116.27(16) . . ?
C11 C12 C13 116.7(2) . 4_645 ?
C6 C13 C4 111.7(2) . 1_455 ?
C6 C13 C12 110.4(2) . 4_655 ?
C4 C13 C12 111.07(18) 1_455 4_655 ?
O2 S4 O1 114.0(2) . . ?
O2 S4 O3 111.91(15) . . ?
O1 S4 O3 112.1(2) . . ?
O2 S4 C21 105.52(11) . . ?
O1 S4 C21 106.17(14) . . ?
O3 S4 C21 106.49(14) . . ?
S4 O1 Ag 103.2(2) . 2_655 ?
C27 C21 C22 119.9(2) . . ?
C27 C21 S4 121.3(2) . . ?
C22 C21 S4 118.7(2) . . ?
C23 C22 C21 120.1(3) . . ?
C22 C23 C24 120.9(3) . . ?
C26 C24 C23 118.6(2) . . ?
C26 C24 C25 121.0(3) . . ?
C23 C24 C25 120.4(3) . . ?
C24 C26 C27 120.7(3) . . ?
C21 C27 C26 119.9(3) . . ?
C2 N1 C10 115.34(19) . 4_755 ?
C2 N1 C8 115.3(2) . 1_655 ?
C10 N1 C8 115.6(2) 4_755 1_655 ?
N2 C32 C31 177.5(4) . . ?

loop_
_geom_bond_atom_site_label_1
_geom_bond_atom_site_label_2
_geom_bond_distance
_geom_bond_site_symmetry_2
_geom_bond_publ_flag
Ag S1 2.5386(6) . ?
Ag S3 2.5563(6) . ?
Ag O1 2.571(4) 2_654 ?
Ag S2 2.6776(6) . ?
S1 C1 1.824(3) . ?
S1 C3 1.828(2) . ?
S2 C7 1.827(3) . ?
S2 C5 1.836(3) . ?
S3 C11 1.829(3) . ?
S3 C9 1.835(3) . ?
C1 C2 1.533(4) . ?
C2 N1 1.463(3) . ?
C3 C4 1.529(4) . ?
C4 C13 1.537(4) 1_655 ?
C5 C6 1.525(4) . ?
C6 C13 1.532(3) . ?
C7 C8 1.528(3) . ?
C8 N1 1.467(3) 1_455 ?
C9 C10 1.532(3) . ?
C10 N1 1.467(3) 4_745 ?
C11 C12 1.528(3) . ?
C12 C13 1.538(3) 4_645 ?
C13 C4 1.537(4) 1_455 ?
C13 C12 1.538(3) 4_655 ?
S4 O2 1.426(2) . ?
S4 O1 1.431(3) . ?
S4 O3 1.459(3) . ?
S4 C21 1.781(3) . ?
O1 Ag 2.571(4) 2_655 ?
C21 C27 1.379(4) . ?
C21 C22 1.387(4) . ?
C22 C23 1.382(3) . ?
C23 C24 1.394(4) . ?
C24 C26 1.389(4) . ?
C24 C25 1.517(4) . ?
C26 C27 1.397(4) . ?
N1 C10 1.467(3) 4_755 ?
N1 C8 1.467(3) 1_655 ?
N2 C32 1.133(5) . ?
C31 C32 1.438(6) . ?

loop_
_geom_torsion_atom_site_label_1
_geom_torsion_atom_site_label_2
_geom_torsion_atom_site_label_3
_geom_torsion_atom_site_label_4
_geom_torsion
_geom_torsion_site_symmetry_1
_geom_torsion_site_symmetry_2
_geom_torsion_site_symmetry_3
_geom_torsion_site_symmetry_4
_geom_torsion_publ_flag
S3 Ag S1 C1 -79.88(9) . . . . ?
O1 Ag S1 C1 168.93(11) 2_654 . . . ?
S2 Ag S1 C1 52.18(9) . . . . ?
S3 Ag S1 C3 170.70(10) . . . . ?
O1 Ag S1 C3 59.51(13) 2_654 . . . ?
S2 Ag S1 C3 -57.25(10) . . . . ?
S1 Ag S2 C7 -161.36(8) . . . . ?
S3 Ag S2 C7 -29.26(8) . . . . ?
O1 Ag S2 C7 98.80(13) 2_654 . . . ?
S1 Ag S2 C5 90.42(10) . . . . ?
S3 Ag S2 C5 -137.47(10) . . . . ?
O1 Ag S2 C5 -9.41(14) 2_654 . . . ?
S1 Ag S3 C11 88.94(10) . . . . ?
O1 Ag S3 C11 -167.21(12) 2_654 . . . ?
S2 Ag S3 C11 -35.20(10) . . . . ?
S1 Ag S3 C9 -159.30(9) . . . . ?
O1 Ag S3 C9 -55.44(12) 2_654 . . . ?
S2 Ag S3 C9 76.57(9) . . . . ?
C3 S1 C1 C2 -145.28(18) . . . . ?
Ag S1 C1 C2 102.44(17) . . . . ?
S1 C1 C2 N1 75.8(2) . . . . ?
C1 S1 C3 C4 54.5(2) . . . . ?
Ag S1 C3 C4 161.25(18) . . . . ?
S1 C3 C4 C13 41.5(3) . . . 1_655 ?
C7 S2 C5 C6 44.6(2) . . . . ?
Ag S2 C5 C6 146.19(18) . . . . ?
S2 C5 C6 C13 48.3(3) . . . . ?
C5 S2 C7 C8 -138.88(18) . . . . ?
Ag S2 C7 C8 116.82(16) . . . . ?
S2 C7 C8 N1 80.0(3) . . . 1_455 ?
C11 S3 C9 C10 -141.34(17) . . . . ?
Ag S3 C9 C10 107.64(16) . . . . ?
S3 C9 C10 N1 78.4(2) . . . 4_745 ?
C9 S3 C11 C12 49.5(2) . . . . ?
Ag S3 C11 C12 161.03(18) . . . . ?
S3 C11 C12 C13 43.7(3) . . . 4_645 ?
C5 C6 C13 C4 178.6(2) . . . 1_455 ?
C5 C6 C13 C12 54.5(3) . . . 4_655 ?
O2 S4 O1 Ag 108.98(17) . . . 2_655 ?
O3 S4 O1 Ag -19.4(2) . . . 2_655 ?
C21 S4 O1 Ag -135.29(12) . . . 2_655 ?
O2 S4 C21 C27 -112.3(2) . . . . ?
O1 S4 C21 C27 126.3(3) . . . . ?
O3 S4 C21 C27 6.8(3) . . . . ?
O2 S4 C21 C22 65.2(2) . . . . ?
O1 S4 C21 C22 -56.2(3) . . . . ?
O3 S4 C21 C22 -175.7(2) . . . . ?
C27 C21 C22 C23 -0.2(4) . . . . ?
S4 C21 C22 C23 -177.7(2) . . . . ?
C21 C22 C23 C24 -0.2(4) . . . . ?
C22 C23 C24 C26 0.6(4) . . . . ?
C22 C23 C24 C25 -179.6(3) . . . . ?
C23 C24 C26 C27 -0.6(4) . . . . ?
C25 C24 C26 C27 179.5(3) . . . . ?
C22 C21 C27 C26 0.2(4) . . . . ?
S4 C21 C27 C26 177.6(2) . . . . ?
C24 C26 C27 C21 0.2(4) . . . . ?
C1 C2 N1 C10 99.6(2) . . . 4_755 ?
C1 C2 N1 C8 -121.6(2) . . . 1_655 ?
